data_4067889
loop_
_publ_author_name
'Liu, Bo'
'Liu, Xiaolong'
'Chen, Chao'
'Chen, Congyan'
'Chen, Wanzhi'

_publ_section_title
;
 Carbene Transfer Reactivities of Nickel(II)--N-Heterocyclic Carbene
 Complexes and Their Applications in the Synthesis of Metal--NHC Complexes
;
_journal_issue 1
_journal_name_full Organometallics
_journal_page_first 282
_journal_paper_doi 10.1021/om200881s
_journal_volume 31
_journal_year 2012
_chemical_formula_sum 'C29 H27 Cl F6 N9 P Pd'
_chemical_formula_weight 788.42
_chemical_name_systematic
; 
 ? 
;
_space_group_IT_number 2
_symmetry_cell_setting triclinic
_symmetry_space_group_name_Hall '-P 1'
_symmetry_space_group_name_H-M 'P -1'
_atom_sites_solution_hydrogens geom
_atom_sites_solution_primary direct
_atom_sites_solution_secondary difmap
_audit_creation_method SHELXL-97
_cell_angle_alpha 107.773(3)
_cell_angle_beta 93.729(4)
_cell_angle_gamma 97.765(4)
_cell_formula_units_Z 2
_cell_length_a 11.4331(8)
_cell_length_b 11.9186(4)
_cell_length_c 12.5722(5)
_cell_measurement_reflns_used 4599
_cell_measurement_temperature 293(2)
_cell_measurement_theta_max 29.4416
_cell_measurement_theta_min 2.8612
_cell_volume 1606.16(14)
_computing_cell_refinement 'Bruker FRAMBO'
_computing_data_collection 'Bruker FRAMBO'
_computing_data_reduction 'Bruker SAINT'
_computing_molecular_graphics 'Bruker SHELXTL'
_computing_publication_material 'Bruker SHELXTL'
_computing_structure_refinement 'SHELXL-97 (Sheldrick, 1997)'
_computing_structure_solution 'SHELXS-97 (Sheldrick, 1990)'
_diffrn_ambient_temperature 293(2)
_diffrn_measured_fraction_theta_full 0.998
_diffrn_measured_fraction_theta_max 0.998
_diffrn_measurement_device_type 'multiwire proportional'
_diffrn_measurement_method 'phi and omega scans'
_diffrn_radiation_monochromator graphite
_diffrn_radiation_source 'fine-focus sealed tube'
_diffrn_radiation_type MoK\a
_diffrn_radiation_wavelength 0.71073
_diffrn_reflns_av_R_equivalents 0.0351
_diffrn_reflns_av_sigmaI/netI 0.0517
_diffrn_reflns_limit_h_max 8
_diffrn_reflns_limit_h_min -13
_diffrn_reflns_limit_k_max 13
_diffrn_reflns_limit_k_min -14
_diffrn_reflns_limit_l_max 14
_diffrn_reflns_limit_l_min -14
_diffrn_reflns_number 11845
_diffrn_reflns_theta_full 25.01
_diffrn_reflns_theta_max 25.01
_diffrn_reflns_theta_min 2.87
_exptl_absorpt_coefficient_mu 0.782
_exptl_absorpt_correction_T_max 0.8720
_exptl_absorpt_correction_T_min 0.7879
_exptl_absorpt_correction_type multi-scan
_exptl_absorpt_process_details sadabs
_exptl_crystal_colour colorless
_exptl_crystal_density_diffrn 1.630
_exptl_crystal_density_method 'not measured'
_exptl_crystal_description block
_exptl_crystal_F_000 792
_exptl_crystal_size_max 0.32
_exptl_crystal_size_mid 0.21
_exptl_crystal_size_min 0.18
_refine_diff_density_max 0.682
_refine_diff_density_min -0.442
_refine_diff_density_rms 0.074
_refine_ls_extinction_method none
_refine_ls_goodness_of_fit_ref 1.050
_refine_ls_hydrogen_treatment constr
_refine_ls_matrix_type full
_refine_ls_number_parameters 425
_refine_ls_number_reflns 5648
_refine_ls_number_restraints 0
_refine_ls_restrained_S_all 1.050
_refine_ls_R_factor_all 0.0539
_refine_ls_R_factor_gt 0.0397
_refine_ls_shift/su_max 0.006
_refine_ls_shift/su_mean 0.000
_refine_ls_structure_factor_coef Fsqd
_refine_ls_weighting_details 'calc w=1/[\s^2^(Fo^2^)+(0.0363P)^2^+0.8907P] where P=(Fo^2^+2Fc^2^)/3'
_refine_ls_weighting_scheme calc
_refine_ls_wR_factor_gt 0.0853
_refine_ls_wR_factor_ref 0.0946
_reflns_number_gt 4658
_reflns_number_total 5648
_reflns_threshold_expression >2sigma(I)
_cod_data_source_file om200881s_si_002.cif
_cod_data_source_block 13
_cod_depositor_comments
;
The following automatic conversions were performed:

'_symmetry_cell_setting' value 'Triclinic' changed to 'triclinic'
according to /home/saulius/struct/CIF-dictionaries/cif_core.dic
dictionary named 'cif_core.dic' version 2.4.1 from 2010-06-29.

Automatic conversion script
Id: cif_fix_values 1715 2011-07-08 13:25:40Z adriana 
;
_cod_original_sg_symbol_H-M 'P-1   '
_cod_database_code 4067889

loop_
_symmetry_equiv_pos_as_xyz
'x, y, z'
'-x, -y, -z'

loop_
_atom_site_label
_atom_site_type_symbol
_atom_site_fract_x
_atom_site_fract_y
_atom_site_fract_z
_atom_site_U_iso_or_equiv
_atom_site_adp_type
_atom_site_occupancy
_atom_site_symmetry_multiplicity
_atom_site_calc_flag
_atom_site_refinement_flags
Pd1 Pd 0.73661(2) 0.98074(2) 0.51030(2) 0.03580(11) Uani 1 1 d .
C1 C 0.7436(3) 0.9999(3) 0.6711(3) 0.0341(8) Uani 1 1 d .
C2 C 0.8151(3) 1.0308(3) 0.8500(3) 0.0385(8) Uani 1 1 d .
C3 C 0.8836(4) 1.0565(3) 0.9520(3) 0.0484(10) Uani 1 1 d .
H3 H 0.9655 1.0802 0.9600 0.058 Uiso 1 1 calc R
C4 C 0.8245(5) 1.0454(4) 1.0406(3) 0.0617(12) Uani 1 1 d .
H4 H 0.8676 1.0627 1.1106 0.074 Uiso 1 1 calc R
C5 C 0.7030(5) 1.0092(5) 1.0294(4) 0.0699(14) Uani 1 1 d .
H5 H 0.6671 1.0010 1.0915 0.084 Uiso 1 1 calc R
C6 C 0.6336(4) 0.9850(4) 0.9286(3) 0.0600(12) Uani 1 1 d .
H6 H 0.5518 0.9611 0.9210 0.072 Uiso 1 1 calc R
C7 C 0.6929(4) 0.9983(3) 0.8392(3) 0.0416(9) Uani 1 1 d .
C8 C 0.5280(4) 0.9600(4) 0.6808(3) 0.0535(11) Uani 1 1 d .
H8A H 0.5062 1.0339 0.6750 0.064 Uiso 1 1 calc R
H8B H 0.4776 0.9333 0.7305 0.064 Uiso 1 1 calc R
C9 C 0.5085(3) 0.8688(4) 0.5684(3) 0.0459(10) Uani 1 1 d .
C10 C 0.4198(4) 0.7744(4) 0.5232(4) 0.0598(12) Uani 1 1 d .
H10 H 0.3531 0.7539 0.5562 0.072 Uiso 1 1 calc R
C11 C 0.3867(5) 0.6058(4) 0.3382(4) 0.0756(15) Uani 1 1 d .
H11A H 0.3473 0.5556 0.3775 0.091 Uiso 1 1 calc R
H11B H 0.4451 0.5637 0.2974 0.091 Uiso 1 1 calc R
C12 C 0.2966(4) 0.6239(3) 0.2558(4) 0.0529(11) Uani 1 1 d .
C13 C 0.3295(6) 0.6814(4) 0.1797(5) 0.0820(16) Uani 1 1 d .
H13 H 0.4087 0.7141 0.1826 0.098 Uiso 1 1 calc R
C14 C 0.2474(9) 0.6910(6) 0.1000(5) 0.111(3) Uani 1 1 d .
H14 H 0.2703 0.7310 0.0499 0.133 Uiso 1 1 calc R
C15 C 0.1338(10) 0.6423(7) 0.0949(7) 0.127(4) Uani 1 1 d .
H15 H 0.0785 0.6468 0.0394 0.153 Uiso 1 1 calc R
C16 C 0.0983(6) 0.5871(6) 0.1683(7) 0.111(3) Uani 1 1 d .
H16 H 0.0188 0.5545 0.1639 0.133 Uiso 1 1 calc R
C17 C 0.1800(5) 0.5788(4) 0.2508(5) 0.0730(14) Uani 1 1 d .
H17 H 0.1549 0.5424 0.3030 0.088 Uiso 1 1 calc R
C18 C 0.9641(3) 1.0499(3) 0.7122(3) 0.0406(9) Uani 1 1 d .
H18A H 0.9876 0.9737 0.6745 0.049 Uiso 1 1 calc R
H18B H 1.0194 1.0897 0.7792 0.049 Uiso 1 1 calc R
C19 C 0.9683(3) 1.1250(3) 0.6356(3) 0.0391(8) Uani 1 1 d .
C20 C 1.0449(4) 1.2233(3) 0.6380(3) 0.0477(10) Uani 1 1 d .
H20 H 1.1137 1.2591 0.6870 0.057 Uiso 1 1 calc R
C21 C 1.0425(4) 1.3613(3) 0.5183(4) 0.0602(12) Uani 1 1 d .
H21A H 1.0962 1.4192 0.5792 0.072 Uiso 1 1 calc R
H21B H 0.9758 1.3989 0.5036 0.072 Uiso 1 1 calc R
C22 C 1.1057(4) 1.3279(3) 0.4152(3) 0.0468(10) Uani 1 1 d .
C23 C 1.2259(4) 1.3298(4) 0.4235(4) 0.0589(12) Uani 1 1 d .
H23 H 1.2688 1.3505 0.4940 0.071 Uiso 1 1 calc R
C24 C 1.2845(5) 1.3014(4) 0.3285(6) 0.0774(16) Uani 1 1 d .
H24 H 1.3662 1.3022 0.3351 0.093 Uiso 1 1 calc R
C25 C 1.2221(7) 1.2721(4) 0.2252(5) 0.0827(18) Uani 1 1 d .
H25 H 1.2611 1.2541 0.1609 0.099 Uiso 1 1 calc R
C26 C 1.1013(7) 1.2692(4) 0.2162(4) 0.0824(17) Uani 1 1 d .
H26 H 1.0588 1.2488 0.1455 0.099 Uiso 1 1 calc R
C27 C 1.0426(5) 1.2961(4) 0.3100(4) 0.0663(13) Uani 1 1 d .
H27 H 0.9607 1.2929 0.3030 0.080 Uiso 1 1 calc R
C28 C 0.3545(7) 0.3592(8) 0.9387(8) 0.152(3) Uani 1 1 d .
H28A H 0.4059 0.3013 0.9358 0.228 Uiso 1 1 calc R
H28B H 0.3767 0.4252 1.0067 0.228 Uiso 1 1 calc R
H28C H 0.3616 0.3872 0.8751 0.228 Uiso 1 1 calc R
C29 C 0.2355(6) 0.3061(5) 0.9364(5) 0.0793(15) Uani 1 1 d .
Cl1 Cl 0.73663(9) 0.95314(10) 0.31842(8) 0.0515(3) Uani 1 1 d .
F1 F 0.7577(3) 0.3876(3) 0.3583(3) 0.0993(10) Uani 1 1 d .
F2 F 0.6149(5) 0.2582(3) 0.2384(3) 0.162(2) Uani 1 1 d .
F3 F 0.5857(5) 0.3949(4) 0.1568(4) 0.171(2) Uani 1 1 d .
F4 F 0.7231(5) 0.5218(3) 0.2764(4) 0.163(2) Uani 1 1 d .
F5 F 0.5832(4) 0.4294(5) 0.3429(4) 0.1546(17) Uani 1 1 d .
F6 F 0.7633(5) 0.3485(5) 0.1753(4) 0.187(2) Uani 1 1 d .
N1 N 0.5857(3) 0.8643(3) 0.4894(3) 0.0411(7) Uani 1 1 d .
N2 N 0.8830(3) 1.1046(2) 0.5493(2) 0.0391(7) Uani 1 1 d .
N3 N 0.9006(3) 1.1864(3) 0.4989(3) 0.0463(8) Uani 1 1 d .
N4 N 0.9991(3) 1.2575(3) 0.5534(3) 0.0470(8) Uani 1 1 d .
N5 N 0.8435(3) 1.0304(2) 0.7435(2) 0.0360(7) Uani 1 1 d .
N6 N 0.6520(3) 0.9813(3) 0.7281(2) 0.0400(7) Uani 1 1 d .
N7 N 0.5505(3) 0.7709(3) 0.3998(3) 0.0507(8) Uani 1 1 d .
N8 N 0.4483(3) 0.7171(3) 0.4214(3) 0.0586(10) Uani 1 1 d .
N9 N 0.1424(5) 0.2624(5) 0.9313(4) 0.1066(17) Uani 1 1 d .
P1 P 0.67128(13) 0.38808(12) 0.25348(12) 0.0684(4) Uani 1 1 d .

loop_
_atom_site_aniso_label
_atom_site_aniso_U_11
_atom_site_aniso_U_22
_atom_site_aniso_U_33
_atom_site_aniso_U_23
_atom_site_aniso_U_13
_atom_site_aniso_U_12
Pd1 0.02803(18) 0.04724(18) 0.03531(17) 0.01932(12) 0.00234(12) 0.00302(12)
C1 0.026(2) 0.0403(19) 0.040(2) 0.0186(15) 0.0021(16) 0.0050(15)
C2 0.036(2) 0.046(2) 0.037(2) 0.0159(16) 0.0038(17) 0.0118(17)
C3 0.040(3) 0.065(3) 0.041(2) 0.0184(19) -0.0005(19) 0.011(2)
C4 0.060(3) 0.092(3) 0.037(2) 0.023(2) 0.002(2) 0.019(3)
C5 0.060(4) 0.120(4) 0.041(3) 0.034(3) 0.019(2) 0.028(3)
C6 0.038(3) 0.103(3) 0.049(3) 0.033(2) 0.016(2) 0.020(2)
C7 0.037(2) 0.059(2) 0.036(2) 0.0210(17) 0.0090(17) 0.0148(18)
C8 0.027(2) 0.089(3) 0.053(3) 0.035(2) 0.0051(19) 0.011(2)
C9 0.028(2) 0.069(3) 0.049(2) 0.033(2) -0.0016(18) 0.0027(19)
C10 0.040(3) 0.083(3) 0.065(3) 0.045(3) -0.004(2) -0.005(2)
C11 0.063(3) 0.046(2) 0.109(4) 0.030(2) -0.029(3) -0.015(2)
C12 0.051(3) 0.045(2) 0.056(3) 0.0108(19) -0.003(2) 0.001(2)
C13 0.085(5) 0.080(3) 0.088(4) 0.035(3) 0.019(3) 0.014(3)
C14 0.189(9) 0.083(4) 0.062(4) 0.022(3) -0.006(5) 0.042(5)
C15 0.166(10) 0.084(5) 0.099(6) -0.014(4) -0.064(6) 0.047(6)
C16 0.068(5) 0.091(5) 0.136(6) -0.015(4) -0.030(5) 0.023(4)
C17 0.057(4) 0.061(3) 0.082(4) 0.002(2) 0.002(3) -0.004(2)
C18 0.025(2) 0.056(2) 0.044(2) 0.0227(17) 0.0029(17) 0.0030(17)
C19 0.030(2) 0.043(2) 0.043(2) 0.0142(16) 0.0034(17) 0.0012(16)
C20 0.038(3) 0.052(2) 0.049(2) 0.0158(18) -0.0010(19) -0.0026(19)
C21 0.071(3) 0.047(2) 0.066(3) 0.025(2) 0.015(3) 0.001(2)
C22 0.051(3) 0.0346(19) 0.058(3) 0.0233(17) 0.006(2) -0.0044(18)
C23 0.052(3) 0.058(3) 0.072(3) 0.033(2) 0.001(2) 0.003(2)
C24 0.059(4) 0.066(3) 0.126(5) 0.050(3) 0.030(4) 0.017(3)
C25 0.110(6) 0.058(3) 0.091(4) 0.032(3) 0.050(4) 0.015(3)
C26 0.113(6) 0.071(3) 0.052(3) 0.015(2) 0.003(3) -0.009(3)
C27 0.054(3) 0.071(3) 0.070(3) 0.029(2) -0.008(3) -0.009(2)
C28 0.079(6) 0.201(8) 0.192(9) 0.113(7) -0.006(6) -0.027(5)
C29 0.069(4) 0.096(4) 0.066(3) 0.024(3) -0.007(3) 0.001(3)
Cl1 0.0343(6) 0.0851(7) 0.0382(5) 0.0239(5) 0.0040(4) 0.0102(5)
F1 0.081(2) 0.118(2) 0.109(2) 0.059(2) -0.0072(19) 0.0065(19)
F2 0.256(6) 0.091(2) 0.112(3) 0.035(2) -0.021(3) -0.054(3)
F3 0.162(5) 0.187(4) 0.160(4) 0.101(3) -0.089(3) -0.042(3)
F4 0.231(6) 0.099(3) 0.151(4) 0.075(3) -0.058(4) -0.042(3)
F5 0.110(4) 0.218(5) 0.167(4) 0.076(4) 0.050(3) 0.081(3)
F6 0.187(6) 0.288(6) 0.122(4) 0.078(4) 0.087(4) 0.101(5)
N1 0.0331(19) 0.0482(18) 0.0428(18) 0.0199(15) -0.0043(15) 0.0006(14)
N2 0.038(2) 0.0434(17) 0.0389(17) 0.0202(14) 0.0028(15) 0.0007(14)
N3 0.045(2) 0.0503(18) 0.0487(19) 0.0257(15) 0.0069(16) 0.0023(16)
N4 0.050(2) 0.0415(17) 0.049(2) 0.0185(15) 0.0076(17) -0.0045(15)
N5 0.0278(18) 0.0465(17) 0.0378(17) 0.0203(13) 0.0039(14) 0.0041(13)
N6 0.0240(18) 0.0622(19) 0.0388(18) 0.0227(14) 0.0052(14) 0.0081(14)
N7 0.042(2) 0.0512(19) 0.056(2) 0.0197(17) -0.0079(17) -0.0003(16)
N8 0.038(2) 0.056(2) 0.081(3) 0.036(2) -0.016(2) -0.0137(17)
N9 0.077(4) 0.138(5) 0.088(4) 0.023(3) -0.002(3) -0.004(4)
P1 0.0629(9) 0.0719(8) 0.0730(9) 0.0301(7) 0.0041(7) 0.0050(7)

loop_
_atom_type_symbol
_atom_type_description
_atom_type_scat_dispersion_real
_atom_type_scat_dispersion_imag
_atom_type_scat_source
C C 0.0033 0.0016 'International Tables Vol C Tables 4.2.6.8 and 6.1.1.4'
H H 0.0000 0.0000 'International Tables Vol C Tables 4.2.6.8 and 6.1.1.4'
N N 0.0061 0.0033 'International Tables Vol C Tables 4.2.6.8 and 6.1.1.4'
F F 0.0171 0.0103 'International Tables Vol C Tables 4.2.6.8 and 6.1.1.4'
P P 0.1023 0.0942 'International Tables Vol C Tables 4.2.6.8 and 6.1.1.4'
Cl Cl 0.1484 0.1585 'International Tables Vol C Tables 4.2.6.8 and 6.1.1.4'
Pd Pd -0.9988 1.0072 'International Tables Vol C Tables 4.2.6.8 and 6.1.1.4'

loop_
_geom_angle_atom_site_label_1
_geom_angle_atom_site_label_2
_geom_angle_atom_site_label_3
_geom_angle
C1 Pd1 N2 86.68(13)
C1 Pd1 N1 87.28(14)
N2 Pd1 N1 173.42(12)
C1 Pd1 Cl1 177.12(10)
N2 Pd1 Cl1 92.40(8)
N1 Pd1 Cl1 93.75(9)
N6 C1 N5 107.7(3)
N6 C1 Pd1 126.8(3)
N5 C1 Pd1 125.4(3)
C3 C2 C7 121.5(3)
C3 C2 N5 132.6(4)
C7 C2 N5 105.9(3)
C4 C3 C2 116.5(4)
C3 C4 C5 122.2(4)
C6 C5 C4 121.8(4)
C5 C6 C7 116.1(4)
C2 C7 N6 106.7(3)
C2 C7 C6 121.8(3)
N6 C7 C6 131.5(4)
N6 C8 C9 111.0(3)
C10 C9 N1 106.5(4)
C10 C9 C8 130.1(4)
N1 C9 C8 123.3(4)
N8 C10 C9 105.7(4)
N8 C11 C12 113.9(3)
C17 C12 C13 118.2(5)
C17 C12 C11 120.3(4)
C13 C12 C11 121.5(5)
C14 C13 C12 121.0(6)
C15 C14 C13 119.4(7)
C14 C15 C16 121.2(7)
C15 C16 C17 119.9(7)
C12 C17 C16 120.1(6)
N5 C18 C19 109.9(3)
N2 C19 C20 107.0(3)
N2 C19 C18 121.8(3)
C20 C19 C18 131.2(4)
N4 C20 C19 104.5(4)
N4 C21 C22 112.4(3)
C23 C22 C27 119.2(4)
C23 C22 C21 120.9(4)
C27 C22 C21 119.9(4)
C22 C23 C24 120.9(5)
C25 C24 C23 119.6(5)
C24 C25 C26 119.8(5)
C27 C26 C25 120.8(5)
C26 C27 C22 119.7(5)
N9 C29 C28 177.8(8)
N7 N1 C9 110.8(3)
N7 N1 Pd1 124.6(3)
C9 N1 Pd1 124.5(3)
N3 N2 C19 111.1(3)
N3 N2 Pd1 122.3(2)
C19 N2 Pd1 126.3(2)
N2 N3 N4 104.8(3)
N3 N4 C20 112.6(3)
N3 N4 C21 118.4(3)
C20 N4 C21 129.0(4)
C1 N5 C2 109.7(3)
C1 N5 C18 124.7(3)
C2 N5 C18 125.4(3)
C1 N6 C7 109.9(3)
C1 N6 C8 123.5(3)
C7 N6 C8 126.2(3)
N1 N7 N8 105.1(3)
C10 N8 N7 111.8(4)
C10 N8 C11 129.0(4)
N7 N8 C11 119.1(4)
F6 P1 F3 91.9(3)
F6 P1 F2 92.5(3)
F3 P1 F2 92.3(3)
F6 P1 F4 91.5(3)
F3 P1 F4 88.7(2)
F2 P1 F4 175.8(3)
F6 P1 F5 175.3(3)
F3 P1 F5 92.8(3)
F2 P1 F5 87.6(3)
F4 P1 F5 88.2(3)
F6 P1 F1 90.7(3)
F3 P1 F1 176.8(3)
F2 P1 F1 89.6(2)
F4 P1 F1 89.2(2)
F5 P1 F1 84.6(2)

loop_
_geom_bond_atom_site_label_1
_geom_bond_atom_site_label_2
_geom_bond_distance
Pd1 C1 1.959(3)
Pd1 N2 2.001(3)
Pd1 N1 2.011(3)
Pd1 Cl1 2.3331(9)
C1 N6 1.338(4)
C1 N5 1.348(4)
C2 C3 1.384(5)
C2 C7 1.385(5)
C2 N5 1.398(4)
C3 C4 1.372(6)
C4 C5 1.382(7)
C5 C6 1.380(6)
C6 C7 1.388(5)
C7 N6 1.388(4)
C8 N6 1.460(5)
C8 C9 1.477(6)
C9 C10 1.358(6)
C9 N1 1.364(5)
C10 N8 1.339(6)
C11 N8 1.468(5)
C11 C12 1.496(6)
C12 C17 1.359(6)
C12 C13 1.379(6)
C13 C14 1.370(9)
C14 C15 1.337(11)
C15 C16 1.340(11)
C16 C17 1.386(8)
C18 N5 1.466(4)
C18 C19 1.500(5)
C19 N2 1.351(5)
C19 C20 1.356(5)
C20 N4 1.350(5)
C21 N4 1.472(5)
C21 C22 1.499(6)
C22 C23 1.368(6)
C22 C27 1.381(6)
C23 C24 1.381(7)
C24 C25 1.362(8)
C25 C26 1.373(8)
C26 C27 1.369(7)
C28 C29 1.417(9)
C29 N9 1.108(7)
F1 P1 1.597(3)
F2 P1 1.544(4)
F3 P1 1.539(4)
F4 P1 1.554(4)
F5 P1 1.569(4)
F6 P1 1.511(4)
N1 N7 1.313(4)
N2 N3 1.317(4)
N3 N4 1.321(4)
N7 N8 1.340(5)

loop_
_geom_torsion_atom_site_label_1
_geom_torsion_atom_site_label_2
_geom_torsion_atom_site_label_3
_geom_torsion_atom_site_label_4
_geom_torsion
N2 Pd1 C1 N6 152.3(3)
N1 Pd1 C1 N6 -25.0(3)
Cl1 Pd1 C1 N6 -136(2)
N2 Pd1 C1 N5 -30.2(3)
N1 Pd1 C1 N5 152.4(3)
Cl1 Pd1 C1 N5 41(2)
C7 C2 C3 C4 1.5(5)
N5 C2 C3 C4 -178.9(4)
C2 C3 C4 C5 0.6(6)
C3 C4 C5 C6 -1.6(7)
C4 C5 C6 C7 0.4(7)
C3 C2 C7 N6 178.9(3)
N5 C2 C7 N6 -0.8(4)
C3 C2 C7 C6 -2.8(6)
N5 C2 C7 C6 177.5(3)
C5 C6 C7 C2 1.7(6)
C5 C6 C7 N6 179.6(4)
N6 C8 C9 C10 135.8(4)
N6 C8 C9 N1 -41.6(5)
N1 C9 C10 N8 1.0(4)
C8 C9 C10 N8 -176.7(4)
N8 C11 C12 C17 -117.6(5)
N8 C11 C12 C13 65.4(6)
C17 C12 C13 C14 -1.2(7)
C11 C12 C13 C14 175.9(5)
C12 C13 C14 C15 -1.0(9)
C13 C14 C15 C16 1.9(11)
C14 C15 C16 C17 -0.6(11)
C13 C12 C17 C16 2.5(7)
C11 C12 C17 C16 -174.7(5)
C15 C16 C17 C12 -1.6(9)
N5 C18 C19 N2 -44.3(5)
N5 C18 C19 C20 131.7(4)
N2 C19 C20 N4 1.2(4)
C18 C19 C20 N4 -175.3(4)
N4 C21 C22 C23 -91.4(5)
N4 C21 C22 C27 89.5(5)
C27 C22 C23 C24 0.5(6)
C21 C22 C23 C24 -178.6(4)
C22 C23 C24 C25 0.6(6)
C23 C24 C25 C26 -1.1(7)
C24 C25 C26 C27 0.4(7)
C25 C26 C27 C22 0.8(7)
C23 C22 C27 C26 -1.2(6)
C21 C22 C27 C26 178.0(4)
C10 C9 N1 N7 -1.4(4)
C8 C9 N1 N7 176.4(3)
C10 C9 N1 Pd1 -179.0(2)
C8 C9 N1 Pd1 -1.1(5)
C1 Pd1 N1 N7 -147.6(3)
N2 Pd1 N1 N7 -171.1(8)
Cl1 Pd1 N1 N7 29.7(3)
C1 Pd1 N1 C9 29.6(3)
N2 Pd1 N1 C9 6.1(11)
Cl1 Pd1 N1 C9 -153.1(3)
C20 C19 N2 N3 -1.4(4)
C18 C19 N2 N3 175.5(3)
C20 C19 N2 Pd1 -174.3(3)
C18 C19 N2 Pd1 2.6(5)
C1 Pd1 N2 N3 -142.2(3)
N1 Pd1 N2 N3 -118.6(9)
Cl1 Pd1 N2 N3 40.6(3)
C1 Pd1 N2 C19 30.0(3)
N1 Pd1 N2 C19 53.6(11)
Cl1 Pd1 N2 C19 -147.2(3)
C19 N2 N3 N4 1.0(4)
Pd1 N2 N3 N4 174.2(2)
N2 N3 N4 C20 -0.2(4)
N2 N3 N4 C21 -178.9(3)
C19 C20 N4 N3 -0.6(4)
C19 C20 N4 C21 177.9(4)
C22 C21 N4 N3 -78.8(5)
C22 C21 N4 C20 102.8(5)
N6 C1 N5 C2 0.3(4)
Pd1 C1 N5 C2 -177.6(2)
N6 C1 N5 C18 175.5(3)
Pd1 C1 N5 C18 -2.4(5)
C3 C2 N5 C1 -179.3(4)
C7 C2 N5 C1 0.4(4)
C3 C2 N5 C18 5.5(6)
C7 C2 N5 C18 -174.8(3)
C19 C18 N5 C1 45.2(4)
C19 C18 N5 C2 -140.3(3)
N5 C1 N6 C7 -0.8(4)
Pd1 C1 N6 C7 177.0(2)
N5 C1 N6 C8 172.8(3)
Pd1 C1 N6 C8 -9.4(5)
C2 C7 N6 C1 1.0(4)
C6 C7 N6 C1 -177.1(4)
C2 C7 N6 C8 -172.3(3)
C6 C7 N6 C8 9.6(6)
C9 C8 N6 C1 47.9(5)
C9 C8 N6 C7 -139.6(3)
C9 N1 N7 N8 1.3(4)
Pd1 N1 N7 N8 178.8(2)
C9 C10 N8 N7 -0.3(4)
C9 C10 N8 C11 176.9(4)
N1 N7 N8 C10 -0.6(4)
N1 N7 N8 C11 -178.0(3)
C12 C11 N8 C10 91.3(6)
C12 C11 N8 N7 -91.7(5)
